data_7008605
loop_
_publ_author_name
'Lewis, Jana A.'
'Tran, Ba L.'
'Puerta, David T.'
'Rumberger, Evan M.'
'Hendrickson, David N.'
'Cohen, Seth M.'

_publ_section_title
;
 Synthesis, structure and spectroscopy of new thiopyrone and
 hydroxypyridinethione transition-metal complexes.
;
_journal_issue 15
_journal_name_full 'Dalton transactions (Cambridge, England : 2003)'
_journal_page_first 2588
_journal_page_last 2596
_journal_paper_doi 10.1039/b505034k
_journal_year 2005
_chemical_formula_sum 'C12 H12 Cu N2 O2 S2'
_chemical_formula_weight 343.90
_chemical_name_systematic
;
?
;
_space_group_IT_number 14
_symmetry_cell_setting monoclinic
_symmetry_space_group_name_Hall '-P 2yn'
_symmetry_space_group_name_H-M 'P 1 21/n 1'
_atom_sites_solution_hydrogens geom
_atom_sites_solution_primary direct
_atom_sites_solution_secondary difmap
_audit_creation_method SHELXL-97
_cell_angle_alpha 90.00
_cell_angle_beta 105.9180(10)
_cell_angle_gamma 90.00
_cell_formula_units_Z 4
_cell_length_a 7.0152(6)
_cell_length_b 14.9663(13)
_cell_length_c 12.7659(11)
_cell_measurement_reflns_used 7585
_cell_measurement_temperature 100(2)
_cell_measurement_theta_max 27.51
_cell_measurement_theta_min 2.72
_cell_volume 1288.92(19)
_computing_cell_refinement 'Bruker SMART'
_computing_data_collection 'Bruker SMART'
_computing_data_reduction 'Bruker SAINT'
_computing_molecular_graphics 'Bruker SHELXTL'
_computing_publication_material 'Bruker SHELXTL'
_computing_structure_refinement 'SHELXL-97 (Sheldrick, 1997)'
_computing_structure_solution 'SHELXS-97 (Sheldrick, 1990)'
_diffrn_ambient_temperature 100(2)
_diffrn_measured_fraction_theta_full 0.990
_diffrn_measured_fraction_theta_max 0.990
_diffrn_measurement_device_type 'CCD area detector'
_diffrn_measurement_method 'phi and omega scans'
_diffrn_radiation_monochromator graphite
_diffrn_radiation_source 'fine-focus sealed tube'
_diffrn_radiation_type MoK\a
_diffrn_radiation_wavelength 0.71073
_diffrn_reflns_av_R_equivalents 0.0296
_diffrn_reflns_av_sigmaI/netI 0.0276
_diffrn_reflns_limit_h_max 9
_diffrn_reflns_limit_h_min -9
_diffrn_reflns_limit_k_max 19
_diffrn_reflns_limit_k_min -19
_diffrn_reflns_limit_l_max 16
_diffrn_reflns_limit_l_min -15
_diffrn_reflns_number 10823
_diffrn_reflns_theta_full 27.55
_diffrn_reflns_theta_max 27.55
_diffrn_reflns_theta_min 2.15
_exptl_absorpt_coefficient_mu 2.015
_exptl_absorpt_correction_T_max 1.000000
_exptl_absorpt_correction_T_min 0.547804
_exptl_absorpt_correction_type multi-scan
_exptl_absorpt_process_details SADABS
_exptl_crystal_colour green
_exptl_crystal_density_diffrn 1.772
_exptl_crystal_density_meas 0
_exptl_crystal_density_method 'not measured'
_exptl_crystal_description block
_exptl_crystal_F_000 700
_exptl_crystal_size_max 0.30
_exptl_crystal_size_mid 0.20
_exptl_crystal_size_min 0.20
_refine_diff_density_max 1.554
_refine_diff_density_min -0.716
_refine_diff_density_rms 0.125
_refine_ls_extinction_method none
_refine_ls_goodness_of_fit_ref 1.139
_refine_ls_hydrogen_treatment mixed
_refine_ls_matrix_type full
_refine_ls_number_parameters 174
_refine_ls_number_reflns 2948
_refine_ls_number_restraints 0
_refine_ls_restrained_S_all 1.139
_refine_ls_R_factor_all 0.0463
_refine_ls_R_factor_gt 0.0431
_refine_ls_shift/su_max 0.001
_refine_ls_shift/su_mean 0.000
_refine_ls_structure_factor_coef Fsqd
_refine_ls_weighting_details 'calc w=1/[\s^2^(Fo^2^)+(0.0468P)^2^+2.8967P] where P=(Fo^2^+2Fc^2^)/3'
_refine_ls_weighting_scheme calc
_refine_ls_wR_factor_gt 0.1068
_refine_ls_wR_factor_ref 0.1085
_reflns_number_gt 2727
_reflns_number_total 2948
_reflns_threshold_expression >2sigma(I)
_cod_data_source_file b505034k.txt
_cod_data_source_block '[Cu(3,2-HOPTO)2]'
_cod_depositor_comments
;
The following automatic conversions were performed:
'_symmetry_cell_setting' value 'Monoclinic' changed to 'monoclinic'
according to '/home/saulius/struct/CIF-dictionaries/cif_core.dic'
dictionary named 'cif_core.dic' version 2.4.1 from 2010-06-29.

Automatic conversion script
Id: cif_fix_enum 1527 2010-12-29 10:47:43Z saulius 
;
_cod_original_sg_symbol_H-M P2(1)/n
_cod_database_code 7008605

loop_
_symmetry_equiv_pos_as_xyz
'x, y, z'
'-x+1/2, y+1/2, -z+1/2'
'-x, -y, -z'
'x-1/2, -y-1/2, z-1/2'

loop_
_atom_site_label
_atom_site_type_symbol
_atom_site_fract_x
_atom_site_fract_y
_atom_site_fract_z
_atom_site_U_iso_or_equiv
_atom_site_adp_type
_atom_site_occupancy
_atom_site_symmetry_multiplicity
_atom_site_calc_flag
_atom_site_refinement_flags
_atom_site_disorder_assembly
_atom_site_disorder_group
Cu1 Cu 0.16373(5) 0.23493(3) 0.96961(3) 0.01816(13) Uani 1 1 d . . .
S1 S 0.23388(13) 0.09060(5) 0.94423(6) 0.02390(19) Uani 1 1 d . . .
S2 S 0.12519(12) 0.21133(5) 1.13530(6) 0.02274(18) Uani 1 1 d . . .
O1 O 0.1399(3) 0.25505(15) 0.81773(18) 0.0206(4) Uani 1 1 d . . .
O2 O 0.1531(3) 0.36287(14) 0.99902(17) 0.0195(4) Uani 1 1 d . . .
N1 N 0.2130(4) 0.03025(18) 0.7423(2) 0.0221(5) Uani 1 1 d . . .
N2 N 0.1743(4) 0.3466(2) 1.2793(2) 0.0242(6) Uani 1 1 d . . .
C1 C 0.1977(4) 0.1013(2) 0.8053(2) 0.0192(6) Uani 1 1 d . . .
C2 C 0.2565(5) -0.0587(2) 0.7919(3) 0.0282(7) Uani 1 1 d . . .
H2A H 0.3773 -0.0558 0.8526 0.042 Uiso 1 1 calc R . .
H2B H 0.2757 -0.1012 0.7373 0.042 Uiso 1 1 calc R . .
H2C H 0.1454 -0.0784 0.8190 0.042 Uiso 1 1 calc R . .
C3 C 0.1877(5) 0.0385(2) 0.6333(3) 0.0252(7) Uani 1 1 d . . .
H3 H 0.1984 -0.0126 0.5911 0.030 Uiso 1 1 calc R . .
C4 C 0.1470(5) 0.1200(2) 0.5844(3) 0.0238(6) Uani 1 1 d . . .
H4 H 0.1302 0.1255 0.5083 0.029 Uiso 1 1 calc R . .
C5 C 0.1299(5) 0.1954(2) 0.6455(3) 0.0218(6) Uani 1 1 d . . .
H5 H 0.1017 0.2519 0.6109 0.026 Uiso 1 1 calc R . .
C6 C 0.1540(4) 0.1880(2) 0.7574(2) 0.0194(6) Uani 1 1 d . . .
C7 C 0.1581(4) 0.3224(2) 1.1744(2) 0.0201(6) Uani 1 1 d . . .
C8 C 0.1666(5) 0.2779(3) 1.3599(3) 0.0304(8) Uani 1 1 d . . .
H8A H 0.1949 0.3052 1.4323 0.046 Uiso 1 1 calc R . .
H8B H 0.2655 0.2317 1.3599 0.046 Uiso 1 1 calc R . .
H8C H 0.0342 0.2510 1.3412 0.046 Uiso 1 1 calc R . .
C9 C 0.1961(5) 0.4327(3) 1.3116(3) 0.0279(7) Uani 1 1 d . . .
H9 H 0.2093 0.4479 1.3855 0.033 Uiso 1 1 calc R . .
C10 C 0.1989(5) 0.4988(2) 1.2357(3) 0.0287(7) Uani 1 1 d . . .
H10 H 0.2120 0.5597 1.2576 0.034 Uiso 1 1 calc R . .
C11 C 0.1830(5) 0.4766(2) 1.1283(3) 0.0267(7) Uani 1 1 d . . .
H11 H 0.1830 0.5225 1.0768 0.032 Uiso 1 1 calc R . .
C12 C 0.1668(5) 0.3877(2) 1.0953(3) 0.0220(6) Uani 1 1 d . . .

loop_
_atom_site_aniso_label
_atom_site_aniso_U_11
_atom_site_aniso_U_22
_atom_site_aniso_U_33
_atom_site_aniso_U_23
_atom_site_aniso_U_13
_atom_site_aniso_U_12
Cu1 0.0194(2) 0.0200(2) 0.01434(19) -0.00294(13) 0.00344(14) 0.00088(13)
S1 0.0332(4) 0.0205(4) 0.0182(4) 0.0002(3) 0.0075(3) 0.0037(3)
S2 0.0296(4) 0.0206(4) 0.0189(4) 0.0022(3) 0.0081(3) -0.0007(3)
O1 0.0248(11) 0.0203(11) 0.0165(10) 0.0000(8) 0.0052(8) -0.0007(8)
O2 0.0231(11) 0.0110(10) 0.0194(10) 0.0007(8) -0.0028(8) -0.0008(8)
N1 0.0232(13) 0.0218(14) 0.0230(13) -0.0059(10) 0.0092(10) -0.0026(10)
N2 0.0210(13) 0.0325(15) 0.0192(13) 0.0004(11) 0.0057(10) 0.0011(11)
C1 0.0184(14) 0.0196(15) 0.0209(14) -0.0038(11) 0.0073(11) -0.0024(11)
C2 0.0367(18) 0.0167(15) 0.0350(18) -0.0040(13) 0.0164(15) -0.0007(13)
C3 0.0240(15) 0.0300(17) 0.0238(15) -0.0102(13) 0.0106(12) -0.0051(13)
C4 0.0227(15) 0.0325(18) 0.0179(14) -0.0037(12) 0.0084(11) -0.0030(13)
C5 0.0214(15) 0.0241(16) 0.0201(14) -0.0003(12) 0.0060(11) -0.0017(12)
C6 0.0175(14) 0.0210(15) 0.0196(14) -0.0007(12) 0.0047(11) -0.0024(11)
C7 0.0171(14) 0.0276(16) 0.0157(13) -0.0052(12) 0.0043(10) 0.0000(12)
C8 0.0283(17) 0.046(2) 0.0175(15) 0.0099(14) 0.0079(12) 0.0046(15)
C9 0.0236(16) 0.040(2) 0.0208(15) -0.0127(14) 0.0068(12) -0.0032(14)
C10 0.0270(17) 0.0253(17) 0.0360(18) -0.0101(14) 0.0125(14) -0.0047(13)
C11 0.0281(17) 0.0259(17) 0.0278(16) 0.0003(13) 0.0102(13) -0.0021(13)
C12 0.0195(14) 0.0230(16) 0.0239(15) 0.0009(12) 0.0070(11) 0.0006(12)

loop_
_atom_type_symbol
_atom_type_description
_atom_type_scat_dispersion_real
_atom_type_scat_dispersion_imag
_atom_type_scat_source
C C 0.0033 0.0016 'International Tables Vol C Tables 4.2.6.8 and 6.1.1.4'
H H 0.0000 0.0000 'International Tables Vol C Tables 4.2.6.8 and 6.1.1.4'
N N 0.0061 0.0033 'International Tables Vol C Tables 4.2.6.8 and 6.1.1.4'
O O 0.0106 0.0060 'International Tables Vol C Tables 4.2.6.8 and 6.1.1.4'
S S 0.1246 0.1234 'International Tables Vol C Tables 4.2.6.8 and 6.1.1.4'
Cu Cu 0.3201 1.2651 'International Tables Vol C Tables 4.2.6.8 and 6.1.1.4'

loop_
_geom_angle_atom_site_label_1
_geom_angle_atom_site_label_2
_geom_angle_atom_site_label_3
_geom_angle
_geom_angle_site_symmetry_1
_geom_angle_site_symmetry_3
_geom_angle_publ_flag
O1 Cu1 O2 92.45(9) . . ?
O1 Cu1 S2 168.53(7) . . ?
O2 Cu1 S2 87.26(7) . . ?
O1 Cu1 S1 88.12(7) . . ?
O2 Cu1 S1 169.99(7) . . ?
S2 Cu1 S1 94.16(3) . . ?
C1 S1 Cu1 94.74(11) . . ?
C7 S2 Cu1 94.57(10) . . ?
C6 O1 Cu1 118.8(2) . . ?
C12 O2 Cu1 118.5(2) . . ?
C1 N1 C3 121.8(3) . . ?
C1 N1 C2 119.7(3) . . ?
C3 N1 C2 118.5(3) . . ?
C9 N2 C7 121.8(3) . . ?
C9 N2 C8 118.5(3) . . ?
C7 N2 C8 119.7(3) . . ?
N1 C1 C6 120.0(3) . . ?
N1 C1 S1 121.6(2) . . ?
C6 C1 S1 118.4(2) . . ?
N1 C3 C4 120.1(3) . . ?
C3 C4 C5 120.4(3) . . ?
C4 C5 C6 120.2(3) . . ?
O1 C6 C5 122.9(3) . . ?
O1 C6 C1 119.7(3) . . ?
C5 C6 C1 117.4(3) . . ?
N2 C7 C12 120.6(3) . . ?
N2 C7 S2 120.4(2) . . ?
C12 C7 S2 119.0(2) . . ?
N2 C9 C10 119.3(3) . . ?
C11 C10 C9 120.5(3) . . ?
C10 C11 C12 120.4(3) . . ?
O2 C12 C11 123.6(3) . . ?
O2 C12 C7 118.9(3) . . ?
C11 C12 C7 117.4(3) . . ?

loop_
_geom_bond_atom_site_label_1
_geom_bond_atom_site_label_2
_geom_bond_distance
_geom_bond_site_symmetry_2
_geom_bond_publ_flag
Cu1 O1 1.924(2) . ?
Cu1 O2 1.957(2) . ?
Cu1 S2 2.2328(8) . ?
Cu1 S1 2.2584(9) . ?
S1 C1 1.729(3) . ?
S2 C7 1.733(3) . ?
O1 C6 1.285(4) . ?
O2 C12 1.263(4) . ?
N1 C1 1.355(4) . ?
N1 C3 1.358(4) . ?
N1 C2 1.470(4) . ?
N2 C9 1.349(5) . ?
N2 C7 1.361(4) . ?
N2 C8 1.466(4) . ?
C1 C6 1.431(4) . ?
C3 C4 1.365(5) . ?
C4 C5 1.395(5) . ?
C5 C6 1.396(4) . ?
C7 C12 1.417(4) . ?
C9 C10 1.390(5) . ?
C10 C11 1.384(5) . ?
C11 C12 1.392(5) . ?
